data_4104080
loop_
_publ_author_name
'Katrien Brak'
'Jonathan A. Ellman'

_publ_section_title
;
 Asymmetric Synthesis of \a-Branched Allylic Amines by the Rh(I)-Catalyzed
 Addition of Alkenyltrifluoroborates to N-tert-Butanesulfinyl Aldimines
;
_journal_name_full 'Journal of the American Chemical Society'
_journal_page_first 3850
_journal_page_last 3851
_journal_paper_doi 10.1021/ja9002603
_journal_volume 131
_journal_year 2009
_chemical_absolute_configuration ad
_chemical_formula_sum 'C16 H24 Cl N O S'
_chemical_formula_weight 313.87
_chemical_name_common KB-VI-67
_chemical_name_systematic
;
 ellman01
;
_space_group.centring_type P

_space_group_IT_number 1
_space_group.IT_number 1

_symmetry_cell_setting triclinic
_symmetry_space_group_name_Hall 'P 1'
_symmetry_space_group_name_H-M 'P 1'
_atom_sites_solution_hydrogens geom
_atom_sites_solution_primary direct
_atom_sites_solution_secondary difmap
_audit_creation_method SHELXL-97
_cell_angle_alpha 78.256(2)
_cell_angle_beta 64.7200(10)
_cell_angle_gamma 75.357(2)
_cell_formula_units_Z 2
_cell_length_a 9.6892(10)
_cell_length_b 9.9873(10)
_cell_length_c 10.4863(11)
_cell_measurement_reflns_used 6890
_cell_measurement_temperature 130(2)
_cell_measurement_theta_max 27.59
_cell_measurement_theta_min 2.16
_cell_volume 882.45(16)
_computing_cell_refinement 'Bruker SAINT'
_computing_data_collection 'Bruker APEX2'
_computing_data_reduction 'Bruker SAINT'
_computing_molecular_graphics ORTEP-32
_computing_publication_material WinGX
_computing_structure_refinement SHELXL-97
_computing_structure_solution SIR-2004
_diffrn_ambient_temperature 130(2)
_diffrn_measured_fraction_theta_full 0.999
_diffrn_measured_fraction_theta_max 0.966
_diffrn_measurement_device_type 'Bruker APEX-I CCD'
_diffrn_measurement_method 'phi and omega scans'
_diffrn_radiation_monochromator graphite
_diffrn_radiation_source 'fine-focus sealed tube'
_diffrn_radiation_type MoK\a
_diffrn_radiation_wavelength 0.71073
_diffrn_reflns_av_R_equivalents 0.0474
_diffrn_reflns_av_sigmaI/netI 0.0742
_diffrn_reflns_limit_h_max 12
_diffrn_reflns_limit_h_min -12
_diffrn_reflns_limit_k_max 13
_diffrn_reflns_limit_k_min -13
_diffrn_reflns_limit_l_max 13
_diffrn_reflns_limit_l_min -13
_diffrn_reflns_number 19116
_diffrn_reflns_theta_full 25.00
_diffrn_reflns_theta_max 28.29
_diffrn_reflns_theta_min 2.12
_exptl_absorpt_coefficient_mu 0.331
_exptl_absorpt_correction_T_max 0.9869
_exptl_absorpt_correction_T_min 0.9520
_exptl_absorpt_correction_type multi-scan
_exptl_absorpt_process_details SADABS
_exptl_crystal_colour colorless
_exptl_crystal_density_diffrn 1.181
_exptl_crystal_density_method 'not measured'
_exptl_crystal_description plate
_exptl_crystal_F_000 336
_exptl_crystal_size_max 0.15
_exptl_crystal_size_mid 0.12
_exptl_crystal_size_min 0.04
_refine_diff_density_max 0.330
_refine_diff_density_min -0.281
_refine_diff_density_rms 0.057
_refine_ls_abs_structure_details 'Flack H D (1983), Acta Cryst. A39, 876-881'
_refine_ls_abs_structure_Flack -0.06(6)
_refine_ls_extinction_method none
_refine_ls_goodness_of_fit_ref 1.033
_refine_ls_hydrogen_treatment constr
_refine_ls_matrix_type full
_refine_ls_number_parameters 373
_refine_ls_number_reflns 7327
_refine_ls_number_restraints 3
_refine_ls_restrained_S_all 1.033
_refine_ls_R_factor_all 0.0841
_refine_ls_R_factor_gt 0.0534
_refine_ls_shift/su_max 0.002
_refine_ls_shift/su_mean 0.000
_refine_ls_structure_factor_coef Fsqd
_refine_ls_weighting_details 'calc w=1/[\s^2^(Fo^2^)+(0.0488P)^2^+0.1554P] where P=(Fo^2^+2Fc^2^)/3'
_refine_ls_weighting_scheme calc
_refine_ls_wR_factor_gt 0.1047
_refine_ls_wR_factor_ref 0.1213
_reflns_number_gt 5359
_reflns_number_total 7327
_reflns_threshold_expression >2sigma(I)
_cod_data_source_file ja9002603_si_001.cif
_cod_data_source_block ellman01
_cod_depositor_comments
;
The following automatic conversions were performed:

'_space_group.centring_type' value 'primitive' was replaced with the
value 'P' as specified in the replacement file
'/home/antanas/src/cod-tools/trunk/data/replacement-values/replacement_values.lst'.

Automatic conversion script
Id: cif_fix_values 5642 2017-10-24 12:04:52Z antanas 
;
_cod_database_code 4104080

loop_
_symmetry_equiv_pos_as_xyz
'x, y, z'

loop_
_atom_site_label
_atom_site_type_symbol
_atom_site_fract_x
_atom_site_fract_y
_atom_site_fract_z
_atom_site_U_iso_or_equiv
_atom_site_adp_type
_atom_site_occupancy
_atom_site_symmetry_multiplicity
_atom_site_calc_flag
_atom_site_refinement_flags
C1 C 0.9412(4) 1.1378(3) 0.2845(4) 0.0281(7) Uani 1 1 d .
C2 C 0.9974(4) 1.2104(3) 0.3458(4) 0.0316(8) Uani 1 1 d .
H2 H 0.9513 1.2120 0.4458 0.038 Uiso 1 1 calc R
C3 C 1.1183(4) 1.2802(4) 0.2656(4) 0.0369(9) Uani 1 1 d .
H3 H 1.1569 1.3279 0.3093 0.044 Uiso 1 1 calc R
C4 C 1.1822(4) 1.2793(4) 0.1201(4) 0.0384(9) Uani 1 1 d .
C5 C 1.1299(5) 1.2091(4) 0.0543(4) 0.0400(9) Uani 1 1 d .
H5 H 1.1755 1.2091 -0.0459 0.048 Uiso 1 1 calc R
C6 C 1.0091(4) 1.1381(4) 0.1378(4) 0.0335(8) Uani 1 1 d .
H6 H 0.9722 1.0890 0.0939 0.040 Uiso 1 1 calc R
C7 C 0.8099(4) 1.0608(3) 0.3780(4) 0.0275(8) Uani 1 1 d .
H7 H 0.8194 1.0271 0.4710 0.033 Uiso 1 1 calc R
C8 C 0.6521(4) 1.1547(4) 0.4058(4) 0.0329(8) Uani 1 1 d .
C9 C 0.6207(5) 1.2175(5) 0.2745(4) 0.0501(11) Uani 1 1 d .
H9A H 0.5087 1.2496 0.3014 0.075 Uiso 1 1 calc R
H9B H 0.6590 1.1471 0.2084 0.075 Uiso 1 1 calc R
H9C H 0.6742 1.2965 0.2288 0.075 Uiso 1 1 calc R
C10 C 0.5505(4) 1.1817(4) 0.5366(4) 0.0378(9) Uani 1 1 d .
C11 C 0.5695(5) 1.1130(5) 0.6708(4) 0.0493(11) Uani 1 1 d .
H11A H 0.6531 1.0311 0.6500 0.074 Uiso 1 1 calc R
H11B H 0.4723 1.0843 0.7392 0.074 Uiso 1 1 calc R
H11C H 0.5956 1.1788 0.7110 0.074 Uiso 1 1 calc R
C12 C 0.3999(5) 1.2853(5) 0.5630(5) 0.0654(14) Uani 1 1 d .
H12A H 0.3732 1.3315 0.6466 0.098 Uiso 1 1 calc R
H12B H 0.3168 1.2365 0.5793 0.098 Uiso 1 1 calc R
H12C H 0.4119 1.3549 0.4801 0.098 Uiso 1 1 calc R
C13 C 0.7473(4) 0.7161(4) 0.2786(4) 0.0353(9) Uani 1 1 d .
C14 C 0.6304(5) 0.6170(4) 0.3538(5) 0.0486(11) Uani 1 1 d .
H14A H 0.5243 0.6710 0.3816 0.073 Uiso 1 1 calc R
H14B H 0.6457 0.5661 0.4386 0.073 Uiso 1 1 calc R
H14C H 0.6467 0.5507 0.2892 0.073 Uiso 1 1 calc R
C15 C 0.9126(5) 0.6346(4) 0.2421(5) 0.0523(12) Uani 1 1 d .
H15A H 0.9298 0.5587 0.1876 0.078 Uiso 1 1 calc R
H15B H 0.9281 0.5959 0.3298 0.078 Uiso 1 1 calc R
H15C H 0.9863 0.6968 0.1854 0.078 Uiso 1 1 calc R
C16 C 0.7217(5) 0.7967(5) 0.1489(4) 0.0454(10) Uani 1 1 d .
H16A H 0.8016 0.8539 0.0966 0.068 Uiso 1 1 calc R
H16B H 0.6188 0.8569 0.1788 0.068 Uiso 1 1 calc R
H16C H 0.7280 0.7313 0.0876 0.068 Uiso 1 1 calc R
C17 C 1.1748(4) 0.7222(4) 0.4579(4) 0.0292(8) Uani 1 1 d .
C18 C 1.2158(4) 0.6342(4) 0.3555(4) 0.0357(8) Uani 1 1 d .
H18 H 1.1901 0.5441 0.3840 0.043 Uiso 1 1 calc R
C19 C 1.2938(4) 0.6749(4) 0.2122(4) 0.0393(9) Uani 1 1 d .
H19 H 1.3233 0.6127 0.1436 0.047 Uiso 1 1 calc R
C20 C 1.3274(4) 0.8068(4) 0.1713(4) 0.0362(9) Uani 1 1 d .
C21 C 1.2850(4) 0.8986(4) 0.2683(4) 0.0404(9) Uani 1 1 d .
H21 H 1.3072 0.9900 0.2383 0.048 Uiso 1 1 calc R
C22 C 1.2087(4) 0.8555(4) 0.4122(4) 0.0364(9) Uani 1 1 d .
H22 H 1.1793 0.9184 0.4801 0.044 Uiso 1 1 calc R
C23 C 1.1023(4) 0.6697(3) 0.6153(4) 0.0300(8) Uani 1 1 d .
H23 H 1.1840 0.5966 0.6364 0.036 Uiso 1 1 calc R
C24 C 1.0563(4) 0.7813(3) 0.7123(4) 0.0269(8) Uani 1 1 d .
C25 C 0.9029(4) 0.8771(4) 0.7306(4) 0.0392(9) Uani 1 1 d .
H25A H 0.8276 0.8608 0.8281 0.059 Uiso 1 1 calc R
H25B H 0.8644 0.8588 0.6644 0.059 Uiso 1 1 calc R
H25C H 0.9170 0.9741 0.7110 0.059 Uiso 1 1 calc R
C26 C 1.1512(4) 0.7988(4) 0.7672(4) 0.0347(8) Uani 1 1 d .
C27 C 1.3108(4) 0.7110(4) 0.7427(5) 0.0456(10) Uani 1 1 d .
H27A H 1.3154 0.6692 0.8342 0.068 Uiso 1 1 calc R
H27B H 1.3896 0.7698 0.6934 0.068 Uiso 1 1 calc R
H27C H 1.3307 0.6372 0.6847 0.068 Uiso 1 1 calc R
C28 C 1.1133(5) 0.9135(4) 0.8574(4) 0.0440(10) Uani 1 1 d .
H28A H 1.1796 0.9824 0.8039 0.066 Uiso 1 1 calc R
H28B H 1.1316 0.8741 0.9436 0.066 Uiso 1 1 calc R
H28C H 1.0040 0.9584 0.8834 0.066 Uiso 1 1 calc R
C29 C 0.7909(4) 0.4141(4) 0.8050(4) 0.0352(9) Uani 1 1 d .
C30 C 0.7357(5) 0.4988(4) 0.9289(4) 0.0525(12) Uani 1 1 d .
H30A H 0.7198 0.5982 0.8955 0.079 Uiso 1 1 calc R
H30B H 0.8140 0.4773 0.9695 0.079 Uiso 1 1 calc R
H30C H 0.6375 0.4753 1.0016 0.079 Uiso 1 1 calc R
C31 C 0.8021(5) 0.2587(4) 0.8554(4) 0.0427(10) Uani 1 1 d .
H31A H 0.8691 0.2310 0.9084 0.064 Uiso 1 1 calc R
H31B H 0.8462 0.2059 0.7732 0.064 Uiso 1 1 calc R
H31C H 0.6982 0.2395 0.9171 0.064 Uiso 1 1 calc R
C32 C 0.6934(5) 0.4586(4) 0.7167(5) 0.0462(11) Uani 1 1 d .
H32A H 0.5904 0.4347 0.7724 0.069 Uiso 1 1 calc R
H32B H 0.7446 0.4104 0.6310 0.069 Uiso 1 1 calc R
H32C H 0.6825 0.5594 0.6898 0.069 Uiso 1 1 calc R
N1 N 0.8262(3) 0.9382(3) 0.3101(3) 0.0302(7) Uani 1 1 d .
H1 H 0.8985 0.9200 0.2260 0.036 Uiso 1 1 calc R
N2 N 0.9708(3) 0.6019(3) 0.6487(3) 0.0300(7) Uani 1 1 d .
H2A H 0.8825 0.6505 0.6458 0.036 Uiso 1 1 calc R
O1 O 0.7347(3) 0.7578(3) 0.5274(3) 0.0390(6) Uani 1 1 d .
O2 O 1.0370(3) 0.3570(3) 0.5689(3) 0.0419(7) Uani 1 1 d .
S1 S 0.69491(9) 0.83800(9) 0.40763(9) 0.0306(2) Uani 1 1 d .
S2 S 0.99385(10) 0.43261(9) 0.69166(9) 0.0312(2) Uani 1 1 d .
Cl1 Cl 1.33688(14) 1.36590(13) 0.01596(13) 0.0679(4) Uani 1 1 d .
Cl2 Cl 1.42816(11) 0.85887(11) -0.00784(11) 0.0496(3) Uani 1 1 d .

loop_
_atom_site_aniso_label
_atom_site_aniso_U_11
_atom_site_aniso_U_22
_atom_site_aniso_U_33
_atom_site_aniso_U_23
_atom_site_aniso_U_13
_atom_site_aniso_U_12
C1 0.0281(18) 0.0256(17) 0.0285(19) -0.0007(14) -0.0115(15) -0.0028(14)
C2 0.0332(19) 0.0288(18) 0.029(2) -0.0099(15) -0.0065(16) -0.0048(15)
C3 0.042(2) 0.037(2) 0.033(2) -0.0097(17) -0.0125(18) -0.0104(17)
C4 0.039(2) 0.032(2) 0.038(2) -0.0048(17) -0.0033(18) -0.0173(17)
C5 0.045(2) 0.042(2) 0.025(2) -0.0036(17) -0.0028(18) -0.0157(18)
C6 0.038(2) 0.0341(19) 0.029(2) -0.0043(16) -0.0118(17) -0.0101(16)
C7 0.0302(19) 0.0262(17) 0.0238(18) 0.0018(14) -0.0094(15) -0.0076(14)
C8 0.035(2) 0.0309(19) 0.032(2) 0.0018(16) -0.0164(17) -0.0036(15)
C9 0.049(3) 0.056(3) 0.041(3) 0.001(2) -0.023(2) 0.002(2)
C10 0.031(2) 0.037(2) 0.039(2) -0.0006(17) -0.0108(17) -0.0028(16)
C11 0.042(2) 0.056(3) 0.033(2) -0.001(2) -0.0057(18) -0.002(2)
C12 0.041(3) 0.070(3) 0.063(3) -0.012(3) -0.011(2) 0.013(2)
C13 0.0286(19) 0.044(2) 0.039(2) -0.0056(17) -0.0178(17) -0.0067(16)
C14 0.059(3) 0.044(2) 0.056(3) -0.006(2) -0.029(2) -0.020(2)
C15 0.045(2) 0.050(2) 0.071(3) -0.025(2) -0.030(2) 0.002(2)
C16 0.048(2) 0.061(3) 0.037(2) -0.004(2) -0.022(2) -0.018(2)
C17 0.0230(17) 0.0373(19) 0.0277(19) -0.0056(15) -0.0112(14) -0.0025(14)
C18 0.0332(19) 0.042(2) 0.037(2) -0.0071(17) -0.0155(17) -0.0118(16)
C19 0.036(2) 0.056(2) 0.029(2) -0.0129(18) -0.0079(17) -0.0150(18)
C20 0.0244(18) 0.054(2) 0.0266(19) -0.0020(18) -0.0092(15) -0.0040(17)
C21 0.042(2) 0.036(2) 0.037(2) 0.0015(18) -0.0146(18) -0.0036(17)
C22 0.038(2) 0.034(2) 0.033(2) -0.0045(17) -0.0113(17) -0.0036(16)
C23 0.0241(17) 0.0325(18) 0.032(2) -0.0070(15) -0.0109(15) -0.0011(14)
C24 0.0254(18) 0.0288(18) 0.0252(18) -0.0070(14) -0.0089(15) -0.0015(14)
C25 0.036(2) 0.043(2) 0.039(2) -0.0134(18) -0.0188(18) 0.0061(17)
C26 0.033(2) 0.037(2) 0.032(2) -0.0068(16) -0.0098(17) -0.0073(16)
C27 0.037(2) 0.055(3) 0.052(3) -0.018(2) -0.024(2) -0.0009(19)
C28 0.040(2) 0.050(2) 0.045(3) -0.0191(19) -0.017(2) -0.0043(19)
C29 0.032(2) 0.032(2) 0.032(2) 0.0039(16) -0.0071(16) -0.0058(16)
C30 0.060(3) 0.042(2) 0.036(2) -0.0096(19) 0.003(2) -0.011(2)
C31 0.053(2) 0.032(2) 0.042(2) 0.0083(17) -0.023(2) -0.0086(18)
C32 0.034(2) 0.045(2) 0.056(3) 0.017(2) -0.021(2) -0.0145(18)
N1 0.0279(15) 0.0357(16) 0.0238(16) -0.0077(13) -0.0040(13) -0.0085(13)
N2 0.0247(15) 0.0332(16) 0.0322(17) -0.0051(13) -0.0137(13) -0.0005(12)
O1 0.0471(16) 0.0381(14) 0.0392(15) 0.0080(12) -0.0253(13) -0.0151(12)
O2 0.0382(15) 0.0486(16) 0.0363(16) -0.0180(13) -0.0075(12) -0.0062(12)
S1 0.0298(5) 0.0322(5) 0.0307(5) 0.0017(4) -0.0137(4) -0.0083(4)
S2 0.0310(5) 0.0309(5) 0.0319(5) -0.0075(4) -0.0135(4) -0.0010(4)
Cl1 0.0631(7) 0.0711(8) 0.0569(8) -0.0178(6) 0.0095(6) -0.0428(6)
Cl2 0.0393(5) 0.0739(7) 0.0312(5) 0.0009(5) -0.0135(4) -0.0096(5)

loop_
_atom_type_symbol
_atom_type_description
_atom_type_scat_dispersion_real
_atom_type_scat_dispersion_imag
_atom_type_scat_source
C C 0.0033 0.0016 'International Tables Vol C Tables 4.2.6.8 and 6.1.1.4'
H H 0.0000 0.0000 'International Tables Vol C Tables 4.2.6.8 and 6.1.1.4'
N N 0.0061 0.0033 'International Tables Vol C Tables 4.2.6.8 and 6.1.1.4'
O O 0.0106 0.0060 'International Tables Vol C Tables 4.2.6.8 and 6.1.1.4'
S S 0.1246 0.1234 'International Tables Vol C Tables 4.2.6.8 and 6.1.1.4'
Cl Cl 0.1484 0.1585 'International Tables Vol C Tables 4.2.6.8 and 6.1.1.4'

loop_
_geom_angle_atom_site_label_1
_geom_angle_atom_site_label_2
_geom_angle_atom_site_label_3
_geom_angle
C2 C1 C6 118.2(3)
C2 C1 C7 119.5(3)
C6 C1 C7 122.3(3)
C3 C2 C1 121.7(3)
C3 C2 H2 119.1
C1 C2 H2 119.1
C2 C3 C4 118.5(3)
C2 C3 H3 120.7
C4 C3 H3 120.7
C5 C4 C3 121.8(3)
C5 C4 Cl1 118.7(3)
C3 C4 Cl1 119.4(3)
C4 C5 C6 118.5(4)
C4 C5 H5 120.7
C6 C5 H5 120.7
C5 C6 C1 121.2(3)
C5 C6 H6 119.4
C1 C6 H6 119.4
N1 C7 C1 108.9(3)
N1 C7 C8 111.1(3)
C1 C7 C8 111.6(3)
N1 C7 H7 108.4
C1 C7 H7 108.4
C8 C7 H7 108.4
C10 C8 C9 122.8(3)
C10 C8 C7 122.2(3)
C9 C8 C7 115.0(3)
C8 C9 H9A 109.5
C8 C9 H9B 109.5
H9A C9 H9B 109.5
C8 C9 H9C 109.5
H9A C9 H9C 109.5
H9B C9 H9C 109.5
C8 C10 C11 125.0(3)
C8 C10 C12 122.0(4)
C11 C10 C12 113.0(4)
C10 C11 H11A 109.5
C10 C11 H11B 109.5
H11A C11 H11B 109.5
C10 C11 H11C 109.5
H11A C11 H11C 109.5
H11B C11 H11C 109.5
C10 C12 H12A 109.5
C10 C12 H12B 109.5
H12A C12 H12B 109.5
C10 C12 H12C 109.5
H12A C12 H12C 109.5
H12B C12 H12C 109.5
C16 C13 C15 112.5(4)
C16 C13 C14 109.4(3)
C15 C13 C14 110.1(3)
C16 C13 S1 108.5(3)
C15 C13 S1 111.9(3)
C14 C13 S1 104.1(3)
C13 C14 H14A 109.5
C13 C14 H14B 109.5
H14A C14 H14B 109.5
C13 C14 H14C 109.5
H14A C14 H14C 109.5
H14B C14 H14C 109.5
C13 C15 H15A 109.5
C13 C15 H15B 109.5
H15A C15 H15B 109.5
C13 C15 H15C 109.5
H15A C15 H15C 109.5
H15B C15 H15C 109.5
C13 C16 H16A 109.5
C13 C16 H16B 109.5
H16A C16 H16B 109.5
C13 C16 H16C 109.5
H16A C16 H16C 109.5
H16B C16 H16C 109.5
C18 C17 C22 117.8(3)
C18 C17 C23 120.1(3)
C22 C17 C23 122.0(3)
C17 C18 C19 121.5(4)
C17 C18 H18 119.2
C19 C18 H18 119.2
C20 C19 C18 119.0(4)
C20 C19 H19 120.5
C18 C19 H19 120.5
C21 C20 C19 121.5(3)
C21 C20 Cl2 118.8(3)
C19 C20 Cl2 119.7(3)
C20 C21 C22 118.9(4)
C20 C21 H21 120.6
C22 C21 H21 120.6
C17 C22 C21 121.3(4)
C17 C22 H22 119.3
C21 C22 H22 119.3
N2 C23 C24 110.9(3)
N2 C23 C17 112.2(3)
C24 C23 C17 113.2(3)
N2 C23 H23 106.7
C24 C23 H23 106.7
C17 C23 H23 106.7
C26 C24 C25 123.3(3)
C26 C24 C23 121.8(3)
C25 C24 C23 114.7(3)
C24 C25 H25A 109.5
C24 C25 H25B 109.5
H25A C25 H25B 109.5
C24 C25 H25C 109.5
H25A C25 H25C 109.5
H25B C25 H25C 109.5
C24 C26 C28 123.3(3)
C24 C26 C27 124.8(3)
C28 C26 C27 111.9(3)
C26 C27 H27A 109.5
C26 C27 H27B 109.5
H27A C27 H27B 109.5
C26 C27 H27C 109.5
H27A C27 H27C 109.5
H27B C27 H27C 109.5
C26 C28 H28A 109.5
C26 C28 H28B 109.5
H28A C28 H28B 109.5
C26 C28 H28C 109.5
H28A C28 H28C 109.5
H28B C28 H28C 109.5
C30 C29 C32 113.9(3)
C30 C29 C31 111.0(3)
C32 C29 C31 110.5(3)
C30 C29 S2 107.4(3)
C32 C29 S2 109.5(3)
C31 C29 S2 104.1(3)
C29 C30 H30A 109.5
C29 C30 H30B 109.5
H30A C30 H30B 109.5
C29 C30 H30C 109.5
H30A C30 H30C 109.5
H30B C30 H30C 109.5
C29 C31 H31A 109.5
C29 C31 H31B 109.5
H31A C31 H31B 109.5
C29 C31 H31C 109.5
H31A C31 H31C 109.5
H31B C31 H31C 109.5
C29 C32 H32A 109.5
C29 C32 H32B 109.5
H32A C32 H32B 109.5
C29 C32 H32C 109.5
H32A C32 H32C 109.5
H32B C32 H32C 109.5
C7 N1 S1 113.8(2)
C7 N1 H1 123.1
S1 N1 H1 123.1
C23 N2 S2 117.9(2)
C23 N2 H2A 121.0
S2 N2 H2A 121.0
O1 S1 N1 109.28(15)
O1 S1 C13 106.89(16)
N1 S1 C13 98.11(16)
O2 S2 N2 111.81(16)
O2 S2 C29 104.83(17)
N2 S2 C29 100.40(15)

loop_
_geom_bond_atom_site_label_1
_geom_bond_atom_site_label_2
_geom_bond_distance
C1 C2 1.387(5)
C1 C6 1.390(5)
C1 C7 1.515(5)
C2 C3 1.378(5)
C2 H2 0.9500
C3 C4 1.380(5)
C3 H3 0.9500
C4 C5 1.379(5)
C4 Cl1 1.749(4)
C5 C6 1.390(5)
C5 H5 0.9500
C6 H6 0.9500
C7 N1 1.480(4)
C7 C8 1.519(5)
C7 H7 1.0000
C8 C10 1.336(5)
C8 C9 1.514(5)
C9 H9A 0.9800
C9 H9B 0.9800
C9 H9C 0.9800
C10 C11 1.500(5)
C10 C12 1.512(5)
C11 H11A 0.9800
C11 H11B 0.9800
C11 H11C 0.9800
C12 H12A 0.9800
C12 H12B 0.9800
C12 H12C 0.9800
C13 C16 1.517(5)
C13 C15 1.522(5)
C13 C14 1.540(5)
C13 S1 1.828(4)
C14 H14A 0.9800
C14 H14B 0.9800
C14 H14C 0.9800
C15 H15A 0.9800
C15 H15B 0.9800
C15 H15C 0.9800
C16 H16A 0.9800
C16 H16B 0.9800
C16 H16C 0.9800
C17 C18 1.388(5)
C17 C22 1.391(5)
C17 C23 1.529(5)
C18 C19 1.390(5)
C18 H18 0.9500
C19 C20 1.376(5)
C19 H19 0.9500
C20 C21 1.370(5)
C20 Cl2 1.745(4)
C21 C22 1.397(5)
C21 H21 0.9500
C22 H22 0.9500
C23 N2 1.471(4)
C23 C24 1.517(5)
C23 H23 1.0000
C24 C26 1.335(5)
C24 C25 1.508(5)
C25 H25A 0.9800
C25 H25B 0.9800
C25 H25C 0.9800
C26 C28 1.507(5)
C26 C27 1.514(5)
C27 H27A 0.9800
C27 H27B 0.9800
C27 H27C 0.9800
C28 H28A 0.9800
C28 H28B 0.9800
C28 H28C 0.9800
C29 C30 1.521(6)
C29 C32 1.522(5)
C29 C31 1.526(5)
C29 S2 1.847(4)
C30 H30A 0.9800
C30 H30B 0.9800
C30 H30C 0.9800
C31 H31A 0.9800
C31 H31B 0.9800
C31 H31C 0.9800
C32 H32A 0.9800
C32 H32B 0.9800
C32 H32C 0.9800
N1 S1 1.668(3)
N1 H1 0.8800
N2 S2 1.642(3)
N2 H2A 0.8800
O1 S1 1.488(3)
O2 S2 1.476(3)
